data_7059949
loop_
_publ_author_name
'Durigon, Daniele Cocco'
'Maragno Peterle, Marcos'
'Bortoluzzi, Adailton Jo\~ao'
'Ribeiro, Ronny Rocha'
'Braga, Antonio Luiz'
'Peralta, Rosely Aparecida'
'Neves, Ademir'

_publ_section_title
;
 Cu(ii) complexes with tridentate sulfur and selenium ligands: catecholase
 and hydrolysis activity
;
_journal_issue 36
_journal_name_full 'New Journal of Chemistry'
_journal_page_first 15698
_journal_page_last 15707
_journal_paper_doi 10.1039/D0NJ02806A
_journal_volume 44
_journal_year 2020
_chemical_formula_moiety 'C16 H19 Cl2 Cu N Se2'
_chemical_formula_sum 'C16 H19 Cl2 Cu N Se2'
_chemical_formula_weight 517.68
_space_group_crystal_system orthorhombic
_space_group_IT_number 62
_space_group_name_Hall '-P 2ac 2n'
_space_group_name_H-M_alt 'P n m a'
_atom_sites_solution_hydrogens mixed
_atom_sites_solution_primary direct
_atom_sites_solution_secondary difmap
_audit_creation_method SHELXL-2018/1
_audit_update_record
;
2020-05-21 deposited with the CCDC.	2020-09-01 downloaded from the CCDC.
;
_cell_angle_alpha 90
_cell_angle_beta 90
_cell_angle_gamma 90
_cell_formula_units_Z 4
_cell_length_a 11.0926(6)
_cell_length_b 15.3632(9)
_cell_length_c 10.7113(6)
_cell_measurement_reflns_used 5647
_cell_measurement_temperature 200(2)
_cell_measurement_theta_max 30.05
_cell_measurement_theta_min 2.64
_cell_volume 1825.40(18)
_computing_cell_refinement 'Bruker SAINT'
_computing_data_collection 'Bruker APEX2'
_computing_data_reduction 'Bruker SAINT'
_computing_molecular_graphics 'PLATON (Spek, 2009)'
_computing_publication_material 'SHELXL-2018/1 (Sheldrick, 2018)'
_computing_structure_refinement 'SHELXL-2018/1 (Sheldrick, 2018)'
_computing_structure_solution 'SHELXT 2014/5 (Sheldrick, 2014)'
_diffrn_ambient_temperature 200(2)
_diffrn_measured_fraction_theta_full 1.000
_diffrn_measured_fraction_theta_max 0.998
_diffrn_measurement_device_type 'Bruker APEX-II CCD'
_diffrn_measurement_method '\f and \w scans'
_diffrn_radiation_monochromator graphite
_diffrn_radiation_source 'fine-focus sealed tube'
_diffrn_radiation_type MoK\a
_diffrn_radiation_wavelength 0.71073
_diffrn_reflns_av_R_equivalents 0.0320
_diffrn_reflns_av_unetI/netI 0.0237
_diffrn_reflns_Laue_measured_fraction_full 1.000
_diffrn_reflns_Laue_measured_fraction_max 0.998
_diffrn_reflns_limit_h_max 10
_diffrn_reflns_limit_h_min -15
_diffrn_reflns_limit_k_max 21
_diffrn_reflns_limit_k_min -14
_diffrn_reflns_limit_l_max 14
_diffrn_reflns_limit_l_min -15
_diffrn_reflns_number 15442
_diffrn_reflns_point_group_measured_fraction_full 1.000
_diffrn_reflns_point_group_measured_fraction_max 0.998
_diffrn_reflns_theta_full 25.242
_diffrn_reflns_theta_max 30.079
_diffrn_reflns_theta_min 2.318
_exptl_absorpt_coefficient_mu 5.472
_exptl_absorpt_correction_T_max 0.7460
_exptl_absorpt_correction_T_min 0.4767
_exptl_absorpt_correction_type multi-scan
_exptl_absorpt_process_details
;
Bruker APEX2, SAINT and SADABS, version 2011.8-0; Bruker AXS Inc., 
Madison, Wisconsin, USA
;
_exptl_crystal_colour green
_exptl_crystal_density_diffrn 1.884
_exptl_crystal_description prismatic
_exptl_crystal_F_000 1012
_exptl_crystal_recrystallization_method 'Re-crystallisation from solvent: dichloromethane/hexane (1:1 v:v)'
_exptl_crystal_size_max 0.400
_exptl_crystal_size_mid 0.100
_exptl_crystal_size_min 0.060
_refine_diff_density_max 0.853
_refine_diff_density_min -0.618
_refine_diff_density_rms 0.095
_refine_ls_extinction_method none
_refine_ls_goodness_of_fit_ref 1.056
_refine_ls_hydrogen_treatment constr
_refine_ls_matrix_type full
_refine_ls_number_parameters 106
_refine_ls_number_reflns 2770
_refine_ls_number_restraints 0
_refine_ls_restrained_S_all 1.056
_refine_ls_R_factor_all 0.0414
_refine_ls_R_factor_gt 0.0272
_refine_ls_shift/su_max 0.001
_refine_ls_shift/su_mean 0.000
_refine_ls_structure_factor_coef Fsqd
_refine_ls_weighting_details 'w=1/[\s^2^(Fo^2^)+(0.0223P)^2^+2.2839P] where P=(Fo^2^+2Fc^2^)/3'
_refine_ls_weighting_scheme calc
_refine_ls_wR_factor_gt 0.0555
_refine_ls_wR_factor_ref 0.0613
_reflns_Friedel_coverage 0.000
_reflns_number_gt 2278
_reflns_number_total 2770
_reflns_threshold_expression 'I > 2\s(I)'
_cod_data_source_file d0nj02806a2.cif
_cod_data_source_block CSe
_cod_depositor_comments
;
The following automatic conversions were performed:

data item '_exptl_absorpt_correction_type' value 'Multi-scan' was
changed to 'multi-scan' in accordance with the
/home/data/users/saulius/crontab/automatic-downloads/rss-feeds/RSC/lib/dictionaries/cif_core.dic
dictionary named 'cif_core.dic' version 2.4.2 last updated on
2011-04-26.

data item '_atom_sites_solution_primary' value 'direct methods' was
changed to 'direct'.

data item '_atom_sites_solution_secondary' value 'diffmap' was
changed to 'difmap'.

Automatic conversion script
Id: cif_fix_values 7556 2019-12-06 15:28:31Z antanas 

 Adding full bibliography for 7059948--7059949.cif.
;
_cod_database_code 7059949
_shelx_shelxl_version_number 2018/1
_shelx_space_group_comment
;
The symmetry employed for this shelxl refinement is uniquely defined
by the following loop, which should always be used as a source of
symmetry information in preference to the above space-group names.
They are only intended as comments.
;
_shelx_estimated_absorpt_t_min 0.218
_shelx_estimated_absorpt_t_max 0.735

loop_
_space_group_symop_operation_xyz
'x, y, z'
'-x+1/2, -y, z+1/2'
'-x, y+1/2, -z'
'x+1/2, -y+1/2, -z+1/2'
'-x, -y, -z'
'x-1/2, y, -z-1/2'
'x, -y-1/2, z'
'-x-1/2, y-1/2, z-1/2'

loop_
_atom_site_label
_atom_site_type_symbol
_atom_site_fract_x
_atom_site_fract_y
_atom_site_fract_z
_atom_site_U_iso_or_equiv
_atom_site_adp_type
_atom_site_occupancy
_atom_site_site_symmetry_order
_atom_site_calc_flag
_atom_site_refinement_flags_posn
_atom_site_refinement_flags_adp
_atom_site_refinement_flags_occupancy
_atom_site_disorder_assembly
_atom_site_disorder_group
Cu1 Cu 0.43331(3) 0.750000 0.73182(3) 0.01867(9) Uani 1 2 d S T P . .
Cl1 Cl 0.34892(8) 0.750000 0.54171(7) 0.03042(18) Uani 1 2 d S T P . .
Cl2 Cl 0.25200(7) 0.750000 0.85538(7) 0.02370(16) Uani 1 2 d S T P . .
N1 N 0.5515(2) 0.750000 0.8773(2) 0.0200(5) Uani 1 2 d S T P . .
H1 H 0.622849 0.750000 0.843247 0.024 Uiso 1 2 d R U P . .
C1 C 0.5425(2) 0.66953(15) 0.9514(2) 0.0248(5) Uani 1 1 d . . . . .
H1A H 0.457926 0.659633 0.977127 0.030 Uiso 1 1 calc R U . . .
H1B H 0.592713 0.674414 1.027540 0.030 Uiso 1 1 calc R U . . .
C2 C 0.5862(2) 0.59435(15) 0.8716(2) 0.0281(5) Uani 1 1 d . . . . .
H2A H 0.566676 0.538671 0.913506 0.034 Uiso 1 1 calc R U . . .
H2B H 0.674863 0.597836 0.862312 0.034 Uiso 1 1 calc R U . . .
Se1 Se 0.51037(2) 0.59681(2) 0.70558(2) 0.02324(7) Uani 1 1 d . . . . .
C3 C 0.3882(2) 0.50958(14) 0.7312(2) 0.0238(4) Uani 1 1 d . . . . .
C4 C 0.3144(2) 0.50756(15) 0.8353(2) 0.0262(5) Uani 1 1 d . . . . .
H4 H 0.319849 0.552040 0.896628 0.031 Uiso 1 1 calc R U . . .
C5 C 0.2324(2) 0.44028(16) 0.8494(2) 0.0308(5) Uani 1 1 d . . . . .
H5 H 0.183293 0.437808 0.921963 0.037 Uiso 1 1 calc R U . . .
C6 C 0.2215(3) 0.37655(18) 0.7586(3) 0.0417(7) Uani 1 1 d . . . . .
H6 H 0.164570 0.330834 0.768436 0.050 Uiso 1 1 calc R U . . .
C7 C 0.2938(3) 0.37988(19) 0.6536(3) 0.0477(8) Uani 1 1 d . . . . .
H7 H 0.285416 0.337032 0.590259 0.057 Uiso 1 1 calc R U . . .
C8 C 0.3787(3) 0.44568(17) 0.6405(2) 0.0364(6) Uani 1 1 d . . . . .
H8 H 0.430042 0.446860 0.569577 0.044 Uiso 1 1 calc R U . . .

loop_
_atom_site_aniso_label
_atom_site_aniso_U_11
_atom_site_aniso_U_22
_atom_site_aniso_U_33
_atom_site_aniso_U_23
_atom_site_aniso_U_13
_atom_site_aniso_U_12
Cu1 0.01925(18) 0.02039(17) 0.01636(17) 0.000 -0.00255(14) 0.000
Cl1 0.0329(4) 0.0396(5) 0.0188(4) 0.000 -0.0075(3) 0.000
Cl2 0.0192(4) 0.0318(4) 0.0201(3) 0.000 0.0013(3) 0.000
N1 0.0158(12) 0.0244(12) 0.0198(12) 0.000 -0.0019(10) 0.000
C1 0.0243(11) 0.0303(11) 0.0199(10) 0.0046(9) -0.0044(9) 0.0013(9)
C2 0.0267(12) 0.0268(11) 0.0307(12) 0.0034(9) -0.0068(10) 0.0065(9)
Se1 0.02559(12) 0.02277(11) 0.02135(11) -0.00086(8) 0.00194(9) 0.00443(8)
C3 0.0286(12) 0.0204(10) 0.0224(10) 0.0015(8) -0.0037(9) 0.0037(9)
C4 0.0280(12) 0.0243(11) 0.0262(12) -0.0010(9) -0.0016(9) 0.0049(9)
C5 0.0323(13) 0.0271(12) 0.0330(13) 0.0072(10) -0.0001(11) 0.0029(10)
C6 0.0509(17) 0.0280(12) 0.0462(16) 0.0055(12) -0.0094(14) -0.0097(12)
C7 0.074(2) 0.0330(14) 0.0358(15) -0.0094(12) -0.0071(15) -0.0107(14)
C8 0.0532(17) 0.0325(13) 0.0236(12) -0.0044(10) 0.0015(12) -0.0030(12)

loop_
_atom_type_symbol
_atom_type_description
_atom_type_scat_dispersion_real
_atom_type_scat_dispersion_imag
_atom_type_scat_source
C C 0.0033 0.0016 'International Tables Vol C Tables 4.2.6.8 and 6.1.1.4'
H H 0.0000 0.0000 'International Tables Vol C Tables 4.2.6.8 and 6.1.1.4'
Cl Cl 0.1484 0.1585 'International Tables Vol C Tables 4.2.6.8 and 6.1.1.4'
Cu Cu 0.3201 1.2651 'International Tables Vol C Tables 4.2.6.8 and 6.1.1.4'
N N 0.0061 0.0033 'International Tables Vol C Tables 4.2.6.8 and 6.1.1.4'
Se Se -0.0929 2.2259 'International Tables Vol C Tables 4.2.6.8 and 6.1.1.4'

loop_
_geom_angle_atom_site_label_1
_geom_angle_atom_site_label_2
_geom_angle_atom_site_label_3
_geom_angle
_geom_angle_site_symmetry_1
_geom_angle_site_symmetry_3
_geom_angle_publ_flag
N1 Cu1 Cl1 164.62(8) . . y
N1 Cu1 Cl2 96.72(8) . . y
Cl1 Cu1 Cl2 98.66(3) . . y
N1 Cu1 Se1 82.36(3) . . y
Cl1 Cu1 Se1 92.312(13) . . y
Cl2 Cu1 Se1 110.164(10) . . y
N1 Cu1 Se1 82.36(3) . 7_575 ?
Cl1 Cu1 Se1 92.312(13) . 7_575 ?
Cl2 Cu1 Se1 110.164(10) . 7_575 ?
Se1 Cu1 Se1 138.154(19) . 7_575 y
C1 N1 C1 114.2(2) 7_575 . ?
C1 N1 Cu1 111.67(14) 7_575 . ?
C1 N1 Cu1 111.67(14) . . ?
C1 N1 H1 106.7 7_575 . ?
C1 N1 H1 106.7 . . ?
Cu1 N1 H1 105.3 . . ?
N1 C1 C2 108.31(19) . . ?
N1 C1 H1A 110.0 . . ?
C2 C1 H1A 110.0 . . ?
N1 C1 H1B 110.0 . . ?
C2 C1 H1B 110.0 . . ?
H1A C1 H1B 108.4 . . ?
C1 C2 Se1 111.00(15) . . ?
C1 C2 H2A 109.4 . . ?
Se1 C2 H2A 109.4 . . ?
C1 C2 H2B 109.4 . . ?
Se1 C2 H2B 109.4 . . ?
H2A C2 H2B 108.0 . . ?
C3 Se1 C2 99.13(10) . . ?
C3 Se1 Cu1 113.30(7) . . ?
C2 Se1 Cu1 93.56(7) . . ?
C4 C3 C8 120.2(2) . . ?
C4 C3 Se1 123.16(17) . . ?
C8 C3 Se1 116.59(19) . . ?
C3 C4 C5 119.6(2) . . ?
C3 C4 H4 120.2 . . ?
C5 C4 H4 120.2 . . ?
C4 C5 C6 120.6(3) . . ?
C4 C5 H5 119.7 . . ?
C6 C5 H5 119.7 . . ?
C7 C6 C5 119.6(3) . . ?
C7 C6 H6 120.2 . . ?
C5 C6 H6 120.2 . . ?
C6 C7 C8 120.2(3) . . ?
C6 C7 H7 119.9 . . ?
C8 C7 H7 119.9 . . ?
C3 C8 C7 119.8(3) . . ?
C3 C8 H8 120.1 . . ?
C7 C8 H8 120.1 . . ?

loop_
_geom_bond_atom_site_label_1
_geom_bond_atom_site_label_2
_geom_bond_distance
_geom_bond_site_symmetry_2
_geom_bond_publ_flag
Cu1 N1 2.036(3) . y
Cu1 Cl1 2.2411(9) . y
Cu1 Cl2 2.4076(8) . y
Cu1 Se1 2.5196(3) . y
Cu1 Se1 2.5196(3) 7_575 ?
N1 C1 1.472(3) 7_575 ?
N1 C1 1.473(3) . ?
N1 H1 0.8718 . ?
C1 C2 1.516(3) . ?
C1 H1A 0.9900 . ?
C1 H1B 0.9900 . ?
C2 Se1 1.968(2) . ?
C2 H2A 0.9900 . ?
C2 H2B 0.9900 . ?
Se1 C3 1.925(2) . ?
C3 C4 1.384(3) . ?
C3 C8 1.385(3) . ?
C4 C5 1.385(3) . ?
C4 H4 0.9500 . ?
C5 C6 1.385(4) . ?
C5 H5 0.9500 . ?
C6 C7 1.382(4) . ?
C6 H6 0.9500 . ?
C7 C8 1.389(4) . ?
C7 H7 0.9500 . ?
C8 H8 0.9500 . ?

loop_
_geom_hbond_atom_site_label_D
_geom_hbond_atom_site_label_H
_geom_hbond_atom_site_label_A
_geom_hbond_distance_DH
_geom_hbond_distance_HA
_geom_hbond_distance_DA
_geom_hbond_angle_DHA
_geom_hbond_site_symmetry_A
_geom_hbond_publ_flag
N1 H1 Cl1 0.87 2.79 3.412(3) 129 6_657 yes
N1 H1 Cl2 0.87 2.56 3.341(3) 149 6_657 yes

loop_
_geom_torsion_atom_site_label_1
_geom_torsion_atom_site_label_2
_geom_torsion_atom_site_label_3
_geom_torsion_atom_site_label_4
_geom_torsion
_geom_torsion_site_symmetry_1
_geom_torsion_site_symmetry_2
_geom_torsion_site_symmetry_3
_geom_torsion_site_symmetry_4
_geom_torsion_publ_flag
C1 N1 C1 C2 -164.91(16) 7_575 . . . ?
Cu1 N1 C1 C2 67.2(2) . . . . ?
N1 C1 C2 Se1 -48.5(2) . . . . ?
C8 C3 C4 C5 1.3(4) . . . . ?
Se1 C3 C4 C5 -177.05(17) . . . . ?
C3 C4 C5 C6 -1.9(4) . . . . ?
C4 C5 C6 C7 0.6(4) . . . . ?
C5 C6 C7 C8 1.4(5) . . . . ?
C4 C3 C8 C7 0.6(4) . . . . ?
Se1 C3 C8 C7 179.1(2) . . . . ?
C6 C7 C8 C3 -2.0(5) . . . . ?
